data_4517245
loop_
_publ_author_name
'Li, Hang'
'Wei, Haochen'
'Hu, Jinyu'
'Lacey, Ernest'
'Sobolev, Alexandre N.'
'Stubbs, Keith A.'
'Solomon, Peter S.'
'Chooi, Yit-Heng'

_publ_section_title
;
 Genomics-driven Discovery of Phytotoxic Cytochalasans involved in the
 Virulence of the Wheat Pathogen Parastagonospora nodorum.
;
_journal_name_full 'ACS chemical biology'
_journal_paper_doi 10.1021/acschembio.9b00791
_journal_year 2019
_chemical_absolute_configuration ad
_chemical_formula_moiety 'C28 H41 N O5'
_chemical_formula_sum 'C28 H41 N O5'
_chemical_formula_weight 471.62
_space_group_crystal_system monoclinic
_space_group_IT_number 4
_space_group_name_Hall 'P 2yb'
_space_group_name_H-M_alt 'P 1 21 1'
_atom_sites_solution_hydrogens mixed
_audit_creation_method SHELXL-2017/1
_cell_angle_alpha 90
_cell_angle_beta 102.649(1)
_cell_angle_gamma 90
_cell_formula_units_Z 2
_cell_length_a 8.8287(1)
_cell_length_b 11.0571(1)
_cell_length_c 13.3265(1)
_cell_measurement_reflns_used 20772
_cell_measurement_temperature 100(2)
_cell_measurement_theta_max 67.175
_cell_measurement_theta_min 3.381
_cell_volume 1269.36(2)
_computing_cell_refinement 'CrysAlisPro 1.171.38.46 (Rigaku OD, 2015)'
_computing_data_collection 'CrysAlisPro 1.171.38.46 (Rigaku OD, 2015)'
_computing_data_reduction 'CrysAlisPro 1.171.38.46 (Rigaku OD, 2015)'
_computing_publication_material 'SHELXL-2017/1 (Sheldrick, 2017)'
_computing_structure_refinement 'SHELXL-2017/1 (Sheldrick, 2017)'
_computing_structure_solution 'SHELXT-2015/1 (Sheldrick, 2015)'
_diffrn_ambient_temperature 100(2)
_diffrn_detector 'CCD plate'
_diffrn_detector_area_resol_mean 10.4738
_diffrn_detector_type Ruby
_diffrn_measured_fraction_theta_full 0.996
_diffrn_measured_fraction_theta_max 0.996
_diffrn_measurement_device 'four-circle diffractometer'
_diffrn_measurement_device_type 'Oxford Diffraction Gemini-R Ultra'
_diffrn_measurement_method '\w scans'
_diffrn_orient_matrix_type 'CrysAlisPro convention (1999,Acta A55,543-557)'
_diffrn_orient_matrix_UB_11 0.0289024
_diffrn_orient_matrix_UB_12 0.0861680
_diffrn_orient_matrix_UB_13 0.0930279
_diffrn_orient_matrix_UB_21 0.1756103
_diffrn_orient_matrix_UB_22 -0.0038992
_diffrn_orient_matrix_UB_23 0.0041583
_diffrn_orient_matrix_UB_31 -0.0165746
_diffrn_orient_matrix_UB_32 0.1094992
_diffrn_orient_matrix_UB_33 -0.0732510
_diffrn_radiation_monochromator mirror
_diffrn_radiation_source 'fine-focus sealed X-ray tube'
_diffrn_radiation_type CuK\a
_diffrn_radiation_wavelength 1.54178
_diffrn_reflns_av_R_equivalents 0.0237
_diffrn_reflns_av_unetI/netI 0.0154
_diffrn_reflns_Laue_measured_fraction_full 0.996
_diffrn_reflns_Laue_measured_fraction_max 0.996
_diffrn_reflns_limit_h_max 10
_diffrn_reflns_limit_h_min -10
_diffrn_reflns_limit_k_max 13
_diffrn_reflns_limit_k_min -13
_diffrn_reflns_limit_l_max 15
_diffrn_reflns_limit_l_min -15
_diffrn_reflns_number 23588
_diffrn_reflns_point_group_measured_fraction_full 0.993
_diffrn_reflns_point_group_measured_fraction_max 0.993
_diffrn_reflns_theta_full 67.263
_diffrn_reflns_theta_max 67.263
_diffrn_reflns_theta_min 3.399
_diffrn_source_type 'Enhance Ultra (Cu) X-ray Source'
_exptl_absorpt_coefficient_mu 0.668
_exptl_absorpt_correction_T_max 1.0
_exptl_absorpt_correction_T_min 0.9176
_exptl_absorpt_correction_type multi-scan
_exptl_absorpt_process_details
;
CrysAlisPro 1.171.38.46 (Rigaku Oxford Diffraction, 2015)
Empirical absorption correction using spherical harmonics,
 implemented in SCALE3 ABSPACK scaling algorithm.
;
_exptl_crystal_colour colorless
_exptl_crystal_density_diffrn 1.234
_exptl_crystal_description needle
_exptl_crystal_F_000 512
_exptl_crystal_size_max 0.320
_exptl_crystal_size_mid 0.240
_exptl_crystal_size_min 0.180
_refine_diff_density_max 0.527
_refine_diff_density_min -0.205
_refine_diff_density_rms 0.044
_refine_ls_abs_structure_details
;
 Flack x determined using 2072 quotients [(I+)-(I-)]/[(I+)+(I-)]
 (Parsons, Flack and Wagner, Acta Cryst. B69 (2013) 249-259).
;
_refine_ls_abs_structure_Flack -0.05(5)
_refine_ls_extinction_method none
_refine_ls_goodness_of_fit_ref 1.004
_refine_ls_hydrogen_treatment mixed
_refine_ls_matrix_type full
_refine_ls_number_parameters 319
_refine_ls_number_reflns 4513
_refine_ls_number_restraints 1
_refine_ls_restrained_S_all 1.004
_refine_ls_R_factor_all 0.0381
_refine_ls_R_factor_gt 0.0378
_refine_ls_shift/su_max 0.000
_refine_ls_shift/su_mean 0.000
_refine_ls_structure_factor_coef Fsqd
_refine_ls_weighting_details 'w=1/[\s^2^(Fo^2^)+(0.0590P)^2^+0.5900P] where P=(Fo^2^+2Fc^2^)/3'
_refine_ls_weighting_scheme calc
_refine_ls_wR_factor_gt 0.0990
_refine_ls_wR_factor_ref 0.0994
_reflns_Friedel_coverage 0.887
_reflns_Friedel_fraction_full 0.989
_reflns_Friedel_fraction_max 0.989
_reflns_number_gt 4458
_reflns_number_total 4513
_reflns_threshold_expression 'I > 2\s(I)'
_cod_data_source_file cb9b00791_si_002.cif
_cod_data_source_block hl470
_cod_original_sg_symbol_H-M 'P 21'
_cod_database_code 4517245
_shelx_shelxl_version_number 2017/1
_shelx_space_group_comment
;
The symmetry employed for this shelxl refinement is uniquely defined
by the following loop, which should always be used as a source of
symmetry information in preference to the above space-group names.
They are only intended as comments.
;
_shelx_estimated_absorpt_t_min 0.815
_shelx_estimated_absorpt_t_max 0.889

loop_
_space_group_symop_operation_xyz
'x, y, z'
'-x, y+1/2, -z'

loop_
_atom_site_label
_atom_site_type_symbol
_atom_site_fract_x
_atom_site_fract_y
_atom_site_fract_z
_atom_site_U_iso_or_equiv
_atom_site_adp_type
_atom_site_occupancy
_atom_site_site_symmetry_order
_atom_site_calc_flag
_atom_site_refinement_flags_posn
_atom_site_refinement_flags_adp
O1 O 0.69473(19) 0.58562(18) 0.42229(13) 0.0234(4) Uani 1 1 d . .
C1 C 0.6766(3) 0.5769(2) 0.32821(19) 0.0185(5) Uani 1 1 d . .
N2 N 0.7840(3) 0.5436(2) 0.27706(19) 0.0239(5) Uani 1 1 d . .
H2 H 0.873(4) 0.523(3) 0.307(2) 0.020(8) Uiso 1 1 d . .
C3 C 0.7386(3) 0.5475(2) 0.1648(2) 0.0236(6) Uani 1 1 d . .
H3 H 0.812629 0.600138 0.137666 0.028 Uiso 1 1 calc R U
C4 C 0.5772(3) 0.6086(3) 0.1443(2) 0.0235(6) Uani 1 1 d . .
H4 H 0.503941 0.556816 0.094434 0.028 Uiso 1 1 calc R U
C5 C 0.5722(3) 0.7377(3) 0.0981(2) 0.0276(6) Uani 1 1 d . .
H5 H 0.459566 0.757800 0.074454 0.033 Uiso 1 1 calc R U
C6 C 0.6369(3) 0.8296(3) 0.1808(2) 0.0251(6) Uani 1 1 d . .
C7 C 0.5781(3) 0.8247(2) 0.2645(2) 0.0227(5) Uani 1 1 d . .
H7 H 0.611717 0.879892 0.319473 0.027 Uiso 1 1 calc R U
C8 C 0.4571(3) 0.7300(2) 0.27088(19) 0.0196(5) Uani 1 1 d . .
H8 H 0.367056 0.745882 0.212336 0.024 Uiso 1 1 calc R U
C9 C 0.5258(3) 0.6040(2) 0.24929(19) 0.0196(5) Uani 1 1 d . .
C10 C 0.7309(3) 0.4228(3) 0.1137(2) 0.0301(6) Uani 1 1 d . .
H10A H 0.673759 0.367109 0.150332 0.036 Uiso 1 1 calc R U
H10B H 0.670828 0.429972 0.041989 0.036 Uiso 1 1 calc R U
C11 C 0.6393(4) 0.7417(3) 0.0017(2) 0.0375(7) Uani 1 1 d . .
H11A H 0.587819 0.680756 -0.047441 0.056 Uiso 1 1 calc R U
H11B H 0.750927 0.724925 0.020507 0.056 Uiso 1 1 calc R U
H11C H 0.622201 0.822147 -0.029630 0.056 Uiso 1 1 calc R U
C12 C 0.7491(4) 0.9247(3) 0.1634(3) 0.0341(7) Uani 1 1 d . .
H12A H 0.841188 0.885969 0.147892 0.051 Uiso 1 1 calc R U
H12B H 0.779828 0.974422 0.225370 0.051 Uiso 1 1 calc R U
H12C H 0.699748 0.975991 0.105404 0.051 Uiso 1 1 calc R U
C13 C 0.3964(3) 0.7389(2) 0.3677(2) 0.0198(5) Uani 1 1 d . .
H13 H 0.468652 0.724711 0.430675 0.024 Uiso 1 1 calc R U
C14 C 0.2511(3) 0.7647(2) 0.3738(2) 0.0211(5) Uani 1 1 d . .
C15 C 0.2067(3) 0.7765(2) 0.4773(2) 0.0249(6) Uani 1 1 d . .
H15A H 0.152042 0.854321 0.479359 0.030 Uiso 1 1 calc R U
H15B H 0.302525 0.778291 0.532166 0.030 Uiso 1 1 calc R U
C16 C 0.1023(3) 0.6731(2) 0.4994(2) 0.0213(5) Uani 1 1 d . .
H16 H 0.015459 0.662828 0.437708 0.026 Uiso 1 1 calc R U
C17 C 0.1922(3) 0.5541(2) 0.5176(2) 0.0232(6) Uani 1 1 d . .
H17A H 0.292981 0.568701 0.565750 0.028 Uiso 1 1 calc R U
H17B H 0.133052 0.495886 0.550568 0.028 Uiso 1 1 calc R U
O18 O 0.1172(2) 0.48812(16) 0.34434(14) 0.0212(4) Uani 1 1 d . .
C18 C 0.2216(3) 0.4986(2) 0.42012(19) 0.0187(5) Uani 1 1 d . .
C19 C 0.3832(3) 0.4507(2) 0.4239(2) 0.0229(6) Uani 1 1 d . .
H19A H 0.403369 0.383246 0.473964 0.028 Uiso 1 1 calc R U
H19B H 0.458771 0.515584 0.450245 0.028 Uiso 1 1 calc R U
C20 C 0.4137(3) 0.4055(2) 0.3209(2) 0.0237(6) Uani 1 1 d . .
H20 H 0.524504 0.378701 0.334677 0.028 Uiso 1 1 calc R U
O21 O 0.2876(2) 0.5135(2) 0.16932(15) 0.0318(5) Uani 1 1 d . .
C21 C 0.3971(3) 0.5069(2) 0.24200(19) 0.0210(5) Uani 1 1 d . .
C22 C 0.8889(4) 0.3671(3) 0.1125(2) 0.0338(7) Uani 1 1 d . .
H22 H 0.959696 0.379345 0.181413 0.041 Uiso 1 1 calc R U
C23 C 0.9591(4) 0.4296(3) 0.0307(2) 0.0374(8) Uani 1 1 d . .
H23A H 0.964736 0.516964 0.043526 0.056 Uiso 1 1 calc R U
H23B H 0.893653 0.413991 -0.037567 0.056 Uiso 1 1 calc R U
H23C H 1.063619 0.397951 0.033702 0.056 Uiso 1 1 calc R U
C24 C 0.8714(5) 0.2317(3) 0.0908(3) 0.0516(9) Uani 1 1 d . .
H24A H 0.824689 0.193106 0.142892 0.077 Uiso 1 1 calc R U
H24B H 0.973713 0.196168 0.092855 0.077 Uiso 1 1 calc R U
H24C H 0.804470 0.218928 0.022524 0.077 Uiso 1 1 calc R U
C25 C 0.1193(3) 0.7845(3) 0.2825(2) 0.0314(7) Uani 1 1 d . .
H25A H 0.072436 0.863868 0.288161 0.047 Uiso 1 1 calc R U
H25B H 0.040956 0.721270 0.280694 0.047 Uiso 1 1 calc R U
H25C H 0.158597 0.781276 0.219280 0.047 Uiso 1 1 calc R U
O26 O -0.0753(2) 0.6121(2) 0.60751(15) 0.0309(5) Uani 1 1 d . .
H26 H -0.143656 0.602709 0.553308 0.046(11) Uiso 1 1 calc R .
C26 C 0.0318(3) 0.7024(3) 0.5915(2) 0.0290(6) Uani 1 1 d . .
H26A H 0.116005 0.709299 0.653925 0.035 Uiso 1 1 calc R U
H26B H -0.021976 0.781345 0.580019 0.035 Uiso 1 1 calc R U
C27 C 0.3148(3) 0.2950(3) 0.2793(3) 0.0312(7) Uani 1 1 d . .
H27A H 0.250699 0.272706 0.328841 0.037 Uiso 1 1 calc R U
H27B H 0.243199 0.317580 0.213880 0.037 Uiso 1 1 calc R U
O28 O 0.5465(2) 0.1898(2) 0.26842(18) 0.0377(5) Uani 1 1 d . .
C28 C 0.4068(3) 0.1863(2) 0.2606(2) 0.0227(5) Uani 1 1 d . .
C29 C 0.3136(4) 0.0734(3) 0.2288(2) 0.0331(7) Uani 1 1 d . .
H29A H 0.220196 0.093608 0.176808 0.050 Uiso 1 1 calc R U
H29B H 0.283561 0.037684 0.288908 0.050 Uiso 1 1 calc R U
H29C H 0.376412 0.015282 0.200041 0.050 Uiso 1 1 calc R U

loop_
_atom_site_aniso_label
_atom_site_aniso_U_11
_atom_site_aniso_U_22
_atom_site_aniso_U_33
_atom_site_aniso_U_23
_atom_site_aniso_U_13
_atom_site_aniso_U_12
O1 0.0161(8) 0.0272(10) 0.0256(9) 0.0011(8) 0.0020(7) 0.0003(8)
C1 0.0158(12) 0.0151(12) 0.0251(13) -0.0007(10) 0.0053(10) -0.0020(9)
N2 0.0155(11) 0.0221(11) 0.0346(12) 0.0021(9) 0.0066(9) 0.0037(9)
C3 0.0226(13) 0.0220(13) 0.0302(14) -0.0032(11) 0.0141(11) -0.0015(10)
C4 0.0177(12) 0.0327(15) 0.0205(12) -0.0051(11) 0.0053(10) -0.0049(11)
C5 0.0207(13) 0.0398(17) 0.0231(13) 0.0044(12) 0.0065(10) 0.0017(12)
C6 0.0183(12) 0.0256(14) 0.0316(14) 0.0075(12) 0.0059(10) 0.0048(11)
C7 0.0202(13) 0.0176(12) 0.0311(13) 0.0012(11) 0.0074(10) 0.0020(10)
C8 0.0166(12) 0.0211(13) 0.0210(12) 0.0003(10) 0.0036(9) 0.0024(10)
C9 0.0158(12) 0.0236(14) 0.0208(12) -0.0040(10) 0.0070(9) -0.0016(10)
C10 0.0304(15) 0.0283(15) 0.0341(15) -0.0056(12) 0.0128(12) -0.0017(12)
C11 0.0383(16) 0.051(2) 0.0258(14) 0.0084(14) 0.0136(13) 0.0033(15)
C12 0.0303(16) 0.0343(17) 0.0396(17) 0.0139(13) 0.0120(13) 0.0011(13)
C13 0.0210(12) 0.0160(12) 0.0228(12) -0.0023(10) 0.0060(10) -0.0009(10)
C14 0.0235(13) 0.0137(12) 0.0279(13) 0.0006(10) 0.0091(11) 0.0001(10)
C15 0.0257(13) 0.0195(13) 0.0328(15) -0.0052(11) 0.0133(11) -0.0005(10)
C16 0.0220(12) 0.0205(13) 0.0236(12) -0.0034(10) 0.0099(10) -0.0011(10)
C17 0.0235(13) 0.0246(13) 0.0218(12) 0.0008(11) 0.0058(10) -0.0001(11)
O18 0.0169(8) 0.0200(9) 0.0268(9) -0.0040(7) 0.0049(7) 0.0004(7)
C18 0.0190(12) 0.0137(11) 0.0247(12) 0.0016(10) 0.0071(10) -0.0007(10)
C19 0.0182(13) 0.0206(13) 0.0307(14) 0.0054(11) 0.0071(11) 0.0030(10)
C20 0.0163(12) 0.0171(13) 0.0402(15) -0.0006(11) 0.0117(10) 0.0022(10)
O21 0.0242(10) 0.0441(12) 0.0260(10) -0.0048(9) 0.0034(8) -0.0121(9)
C21 0.0168(12) 0.0236(13) 0.0243(12) -0.0079(11) 0.0084(10) -0.0019(10)
C22 0.0326(16) 0.0360(17) 0.0304(15) -0.0070(13) 0.0020(12) 0.0093(13)
C23 0.0274(15) 0.052(2) 0.0355(16) -0.0124(14) 0.0133(13) 0.0032(14)
C24 0.061(2) 0.0310(18) 0.061(2) -0.0123(17) 0.0100(19) 0.0126(17)
C25 0.0183(13) 0.0395(17) 0.0373(16) 0.0115(13) 0.0080(12) 0.0043(12)
O26 0.0257(10) 0.0444(13) 0.0249(10) -0.0022(9) 0.0105(8) -0.0065(9)
C26 0.0273(14) 0.0354(16) 0.0272(14) -0.0094(12) 0.0120(11) -0.0034(12)
C27 0.0239(14) 0.0193(13) 0.0550(19) -0.0074(12) 0.0189(13) -0.0027(11)
O28 0.0263(11) 0.0342(12) 0.0502(13) -0.0154(10) 0.0034(9) 0.0066(9)
C28 0.0251(14) 0.0209(14) 0.0209(12) 0.0011(10) 0.0029(10) 0.0035(11)
C29 0.0350(16) 0.0226(14) 0.0445(17) -0.0065(13) 0.0146(13) -0.0007(12)

loop_
_atom_type_symbol
_atom_type_description
_atom_type_scat_dispersion_real
_atom_type_scat_dispersion_imag
_atom_type_scat_source
C C 0.0181 0.0091 'International Tables Vol C Tables 4.2.6.8 and 6.1.1.4'
H H 0.0000 0.0000 'International Tables Vol C Tables 4.2.6.8 and 6.1.1.4'
N N 0.0311 0.0180 'International Tables Vol C Tables 4.2.6.8 and 6.1.1.4'
O O 0.0492 0.0322 'International Tables Vol C Tables 4.2.6.8 and 6.1.1.4'

loop_
_geom_angle_atom_site_label_1
_geom_angle_atom_site_label_2
_geom_angle_atom_site_label_3
_geom_angle
O1 C1 N2 126.3(2)
O1 C1 C9 125.6(2)
N2 C1 C9 108.1(2)
C1 N2 C3 116.6(2)
C1 N2 H2 122(2)
C3 N2 H2 121(2)
N2 C3 C10 113.8(2)
N2 C3 C4 103.2(2)
C10 C3 C4 111.5(2)
N2 C3 H3 109.4
C10 C3 H3 109.4
C4 C3 H3 109.4
C3 C4 C5 114.6(2)
C3 C4 C9 105.4(2)
C5 C4 C9 113.4(2)
C3 C4 H4 107.7
C5 C4 H4 107.7
C9 C4 H4 107.7
C6 C5 C11 115.9(3)
C6 C5 C4 110.8(2)
C11 C5 C4 112.2(3)
C6 C5 H5 105.7
C11 C5 H5 105.7
C4 C5 H5 105.7
C7 C6 C12 123.5(3)
C7 C6 C5 115.3(2)
C12 C6 C5 121.0(3)
C6 C7 C8 119.1(2)
C6 C7 H7 120.5
C8 C7 H7 120.5
C13 C8 C7 113.1(2)
C13 C8 C9 116.0(2)
C7 C8 C9 107.4(2)
C13 C8 H8 106.6
C7 C8 H8 106.6
C9 C8 H8 106.6
C1 C9 C21 114.9(2)
C1 C9 C4 103.95(19)
C21 C9 C4 108.6(2)
C1 C9 C8 111.0(2)
C21 C9 C8 108.59(19)
C4 C9 C8 109.5(2)
C22 C10 C3 114.6(2)
C22 C10 H10A 108.6
C3 C10 H10A 108.6
C22 C10 H10B 108.6
C3 C10 H10B 108.6
H10A C10 H10B 107.6
C5 C11 H11A 109.5
C5 C11 H11B 109.5
H11A C11 H11B 109.5
C5 C11 H11C 109.5
H11A C11 H11C 109.5
H11B C11 H11C 109.5
C6 C12 H12A 109.5
C6 C12 H12B 109.5
H12A C12 H12B 109.5
C6 C12 H12C 109.5
H12A C12 H12C 109.5
H12B C12 H12C 109.5
C14 C13 C8 126.5(2)
C14 C13 H13 116.8
C8 C13 H13 116.8
C13 C14 C25 124.5(2)
C13 C14 C15 121.1(2)
C25 C14 C15 114.5(2)
C14 C15 C16 113.3(2)
C14 C15 H15A 108.9
C16 C15 H15A 108.9
C14 C15 H15B 108.9
C16 C15 H15B 108.9
H15A C15 H15B 107.7
C26 C16 C17 110.1(2)
C26 C16 C15 111.3(2)
C17 C16 C15 111.0(2)
C26 C16 H16 108.1
C17 C16 H16 108.1
C15 C16 H16 108.1
C18 C17 C16 113.2(2)
C18 C17 H17A 108.9
C16 C17 H17A 108.9
C18 C17 H17B 108.9
C16 C17 H17B 108.9
H17A C17 H17B 107.7
O18 C18 C17 120.8(2)
O18 C18 C19 122.2(2)
C17 C18 C19 116.9(2)
C18 C19 C20 115.6(2)
C18 C19 H19A 108.4
C20 C19 H19A 108.4
C18 C19 H19B 108.4
C20 C19 H19B 108.4
H19A C19 H19B 107.5
C21 C20 C27 112.1(2)
C21 C20 C19 111.6(2)
C27 C20 C19 112.6(2)
C21 C20 H20 106.7
C27 C20 H20 106.7
C19 C20 H20 106.7
O21 C21 C20 122.4(2)
O21 C21 C9 117.0(2)
C20 C21 C9 120.6(2)
C24 C22 C10 110.0(3)
C24 C22 C23 110.3(3)
C10 C22 C23 109.7(3)
C24 C22 H22 108.9
C10 C22 H22 108.9
C23 C22 H22 108.9
C22 C23 H23A 109.5
C22 C23 H23B 109.5
H23A C23 H23B 109.5
C22 C23 H23C 109.5
H23A C23 H23C 109.5
H23B C23 H23C 109.5
C22 C24 H24A 109.5
C22 C24 H24B 109.5
H24A C24 H24B 109.5
C22 C24 H24C 109.5
H24A C24 H24C 109.5
H24B C24 H24C 109.5
C14 C25 H25A 109.5
C14 C25 H25B 109.5
H25A C25 H25B 109.5
C14 C25 H25C 109.5
H25A C25 H25C 109.5
H25B C25 H25C 109.5
C26 O26 H26 109.5
O26 C26 C16 111.9(2)
O26 C26 H26A 109.2
C16 C26 H26A 109.2
O26 C26 H26B 109.2
C16 C26 H26B 109.2
H26A C26 H26B 107.9
C28 C27 C20 114.3(2)
C28 C27 H27A 108.7
C20 C27 H27A 108.7
C28 C27 H27B 108.7
C20 C27 H27B 108.7
H27A C27 H27B 107.6
O28 C28 C27 122.5(3)
O28 C28 C29 122.1(3)
C27 C28 C29 115.4(2)
C28 C29 H29A 109.5
C28 C29 H29B 109.5
H29A C29 H29B 109.5
C28 C29 H29C 109.5
H29A C29 H29C 109.5
H29B C29 H29C 109.5

loop_
_geom_bond_atom_site_label_1
_geom_bond_atom_site_label_2
_geom_bond_distance
O1 C1 1.232(3)
C1 N2 1.335(3)
C1 C9 1.534(3)
N2 C3 1.463(4)
N2 H2 0.84(3)
C3 C10 1.532(4)
C3 C4 1.546(4)
C3 H3 1.0000
C4 C5 1.552(4)
C4 C9 1.563(3)
C4 H4 1.0000
C5 C6 1.516(4)
C5 C11 1.528(4)
C5 H5 1.0000
C6 C7 1.330(4)
C6 C12 1.497(4)
C7 C8 1.511(4)
C7 H7 0.9500
C8 C13 1.505(3)
C8 C9 1.571(3)
C8 H8 1.0000
C9 C21 1.550(3)
C10 C22 1.528(4)
C10 H10A 0.9900
C10 H10B 0.9900
C11 H11A 0.9800
C11 H11B 0.9800
C11 H11C 0.9800
C12 H12A 0.9800
C12 H12B 0.9800
C12 H12C 0.9800
C13 C14 1.334(4)
C13 H13 0.9500
C14 C25 1.503(4)
C14 C15 1.519(4)
C15 C16 1.537(4)
C15 H15A 0.9900
C15 H15B 0.9900
C16 C26 1.527(3)
C16 C17 1.528(4)
C16 H16 1.0000
C17 C18 1.510(4)
C17 H17A 0.9900
C17 H17B 0.9900
O18 C18 1.214(3)
C18 C19 1.513(3)
C19 C20 1.539(4)
C19 H19A 0.9900
C19 H19B 0.9900
C20 C21 1.522(4)
C20 C27 1.533(4)
C20 H20 1.0000
O21 C21 1.212(3)
C22 C24 1.527(5)
C22 C23 1.532(5)
C22 H22 1.0000
C23 H23A 0.9800
C23 H23B 0.9800
C23 H23C 0.9800
C24 H24A 0.9800
C24 H24B 0.9800
C24 H24C 0.9800
C25 H25A 0.9800
C25 H25B 0.9800
C25 H25C 0.9800
O26 C26 1.423(4)
O26 H26 0.8400
C26 H26A 0.9900
C26 H26B 0.9900
C27 C28 1.501(4)
C27 H27A 0.9900
C27 H27B 0.9900
O28 C28 1.216(4)
C28 C29 1.504(4)
C29 H29A 0.9800
C29 H29B 0.9800
C29 H29C 0.9800

loop_
_geom_hbond_atom_site_label_D
_geom_hbond_atom_site_label_H
_geom_hbond_atom_site_label_A
_geom_hbond_distance_DH
_geom_hbond_distance_HA
_geom_hbond_distance_DA
_geom_hbond_angle_DHA
_geom_hbond_site_symmetry_A
_geom_hbond_publ_flag
N2 H2 O18 0.84(3) 2.14(4) 2.946(3) 164(3) 1_655 yes
C19 H19B O1 0.99 2.33 3.133(3) 137.9 . yes
C20 H20 O28 1.00 2.29 2.813(3) 111.2 . yes
O26 H26 O1 0.84 2.01 2.847(3) 178.1 1_455 yes
C27 H27A O26 0.99 2.62 3.497(4) 148.2 2_546 yes
C27 H27B O21 0.99 2.30 2.809(4) 110.7 . yes
C29 H29B O26 0.98 2.66 3.373(4) 129.9 2_546 yes

loop_
_geom_torsion_atom_site_label_1
_geom_torsion_atom_site_label_2
_geom_torsion_atom_site_label_3
_geom_torsion_atom_site_label_4
_geom_torsion
O1 C1 N2 C3 -176.0(2)
C9 C1 N2 C3 3.4(3)
C1 N2 C3 C10 -113.6(3)
C1 N2 C3 C4 7.3(3)
N2 C3 C4 C5 110.9(2)
C10 C3 C4 C5 -126.6(2)
N2 C3 C4 C9 -14.5(3)
C10 C3 C4 C9 108.0(2)
C3 C4 C5 C6 -78.5(3)
C9 C4 C5 C6 42.6(3)
C3 C4 C5 C11 52.8(3)
C9 C4 C5 C11 173.9(2)
C11 C5 C6 C7 -179.6(3)
C4 C5 C6 C7 -50.3(3)
C11 C5 C6 C12 5.2(4)
C4 C5 C6 C12 134.6(3)
C12 C6 C7 C8 175.8(2)
C5 C6 C7 C8 0.7(4)
C6 C7 C8 C13 -177.4(2)
C6 C7 C8 C9 53.3(3)
O1 C1 C9 C21 -74.5(3)
N2 C1 C9 C21 106.1(2)
O1 C1 C9 C4 167.0(2)
N2 C1 C9 C4 -12.5(3)
O1 C1 C9 C8 49.3(3)
N2 C1 C9 C8 -130.2(2)
C3 C4 C9 C1 16.4(3)
C5 C4 C9 C1 -109.8(2)
C3 C4 C9 C21 -106.4(2)
C5 C4 C9 C21 127.4(2)
C3 C4 C9 C8 135.1(2)
C5 C4 C9 C8 9.0(3)
C13 C8 C9 C1 -68.0(3)
C7 C8 C9 C1 59.6(3)
C13 C8 C9 C21 59.3(3)
C7 C8 C9 C21 -173.1(2)
C13 C8 C9 C4 177.7(2)
C7 C8 C9 C4 -54.7(2)
N2 C3 C10 C22 -75.0(3)
C4 C3 C10 C22 168.8(2)
C7 C8 C13 C14 115.9(3)
C9 C8 C13 C14 -119.4(3)
C8 C13 C14 C25 2.8(4)
C8 C13 C14 C15 -177.2(2)
C13 C14 C15 C16 -110.4(3)
C25 C14 C15 C16 69.7(3)
C14 C15 C16 C26 -167.4(2)
C14 C15 C16 C17 69.6(3)
C26 C16 C17 C18 161.7(2)
C15 C16 C17 C18 -74.6(3)
C16 C17 C18 O18 -48.3(3)
C16 C17 C18 C19 135.2(2)
O18 C18 C19 C20 9.0(4)
C17 C18 C19 C20 -174.6(2)
C18 C19 C20 C21 62.5(3)
C18 C19 C20 C27 -64.6(3)
C27 C20 C21 O21 20.2(4)
C19 C20 C21 O21 -107.2(3)
C27 C20 C21 C9 -157.0(2)
C19 C20 C21 C9 75.6(3)
C1 C9 C21 O21 -167.5(2)
C4 C9 C21 O21 -51.6(3)
C8 C9 C21 O21 67.4(3)
C1 C9 C21 C20 9.9(3)
C4 C9 C21 C20 125.8(2)
C8 C9 C21 C20 -115.2(2)
C3 C10 C22 C24 163.0(3)
C3 C10 C22 C23 -75.4(3)
C17 C16 C26 O26 -61.4(3)
C15 C16 C26 O26 175.0(2)
C21 C20 C27 C28 110.4(3)
C19 C20 C27 C28 -122.8(3)
C20 C27 C28 O28 -6.8(4)
C20 C27 C28 C29 174.8(3)
